data_7050532
loop_
_publ_author_name
'Horikoshi, Ryo'
'Ueda, Mikio'
'Mochida, Tomoyuki'

_publ_section_title
;
 Side-chain coordination polymers containing redox-active pendants:
 complexation of ferrocene-based bidentate ligands with M(hfac)2
 (hfac?=?1,1,1,5,5,5-hexafluoroacetylacetonate, M?=?Mn, Ni, Cu, Zn) and
 CuX (X?=?I, Br)
;
_journal_issue 6
_journal_name_full 'New Journal of Chemistry'
_journal_page_first 933
_journal_paper_doi 10.1039/b212518h
_journal_volume 27
_journal_year 2003
_chemical_formula_sum 'C24 H14 Cu F12 Fe N2 O4'
_chemical_formula_weight 741.76
_space_group_IT_number 2
_symmetry_cell_setting triclinic
_symmetry_Int_Tables_number 2
_symmetry_space_group_name_Hall '-P 1'
_symmetry_space_group_name_H-M 'P -1'
_audit_creation_date 'Mon Jun 24 20:15:27 2002'
_audit_creation_method 'by teXsan'
_cell_angle_alpha 90.70(4)
_cell_angle_beta 90.22(5)
_cell_angle_gamma 112.06(3)
_cell_formula_units_Z 2
_cell_length_a 11.437(6)
_cell_length_b 12.002(4)
_cell_length_c 10.862(7)
_cell_measurement_reflns_used 25
_cell_measurement_temperature 296.2
_cell_measurement_theta_max 15.0
_cell_measurement_theta_min 14.8
_cell_volume 1381.7(13)
_computing_cell_refinement 'MSC/AFC Diffractometer Control'
_computing_data_collection 'MSC/AFC Diffractometer Control'
_computing_data_reduction 'teXsan Ver. 1.11'
_computing_publication_material 'teXsan Ver. 1.11'
_computing_structure_refinement 'teXsan Ver. 1.10'
_computing_structure_solution SIR92
_diffrn_measured_fraction_theta_full 1.0009
_diffrn_measured_fraction_theta_max 1.0009
_diffrn_measurement_device_type 'Rigaku AFC5S'
_diffrn_measurement_method \w-2\q
_diffrn_radiation_type 'Mo K\a'
_diffrn_radiation_wavelength 0.7107
_diffrn_reflns_av_R_equivalents 0.016
_diffrn_reflns_limit_h_max 14
_diffrn_reflns_limit_h_min 0
_diffrn_reflns_limit_k_max 14
_diffrn_reflns_limit_k_min -15
_diffrn_reflns_limit_l_max 14
_diffrn_reflns_limit_l_min -14
_diffrn_reflns_number 6649
_diffrn_reflns_theta_full 27.50
_diffrn_reflns_theta_max 27.50
_diffrn_standards_decay_% 0.83
_diffrn_standards_interval_count 150
_diffrn_standards_number 3
_exptl_absorpt_coefficient_mu 1.410
_exptl_absorpt_correction_T_max 0.999
_exptl_absorpt_correction_T_min 0.789
_exptl_absorpt_correction_type psi-scan
_exptl_absorpt_process_details '(North, Phillips & Mathews, 1968)'
_exptl_crystal_colour brown
_exptl_crystal_density_diffrn 1.783
_exptl_crystal_density_method 'not measured'
_exptl_crystal_description prismatic
_exptl_crystal_size_max 0.6
_exptl_crystal_size_mid 0.3
_exptl_crystal_size_min 0.3
_refine_diff_density_max 0.42
_refine_diff_density_min -0.31
_refine_ls_extinction_method none
_refine_ls_goodness_of_fit_ref 1.014
_refine_ls_hydrogen_treatment noref
_refine_ls_number_parameters 400
_refine_ls_number_reflns 4559
_refine_ls_R_factor_gt 0.0461
_refine_ls_shift/su_max 0.0021
_refine_ls_structure_factor_coef Fsqd
_refine_ls_weighting_details 'w = 1/[\s^2^(Fo^2^) + (0.12500(Max(Fo^2^,0) + 2Fc^2^)/3)^2^]'
_refine_ls_weighting_scheme calc
_refine_ls_wR_factor_ref 0.1457
_reflns_number_gt 4559
_reflns_number_total 6330
_reflns_threshold_expression F^2^>2.0\s(F^2^)
_cod_data_source_file b212518h.txt
_cod_data_source_block compound_1c
_cod_original_cell_volume 1381(1)
_cod_original_sg_symbol_H-M 'P -1         '
_cod_original_formula_sum 'C24 H14 Cu F12 Fe N2 O4 '
_cod_database_code 7050532

loop_
_symmetry_equiv_pos_as_xyz
x,y,z
-x,-y,-z

loop_
_atom_site_label
_atom_site_type_symbol
_atom_site_fract_x
_atom_site_fract_y
_atom_site_fract_z
_atom_site_U_iso_or_equiv
_atom_site_adp_type
_atom_site_occupancy
_atom_site_calc_flag
_atom_site_refinement_flags
_atom_site_disorder_assembly
_atom_site_disorder_group
Cu(1) Cu 1.0000 0.5000 1.0000 0.0362(2) Uani 1.00 d S . .
Cu(2) Cu 1.0000 1.0000 1.0000 0.0388(2) Uani 1.00 d S . .
Fe Fe 1.48189(6) 0.82610(6) 1.29693(6) 0.0522(2) Uani 1.00 d . . .
F(1) F 1.0182(9) 0.7466(5) 0.6713(5) 0.193(3) Uani 1.00 d . . .
F(2) F 0.8861(5) 0.5952(7) 0.5980(5) 0.165(3) Uani 1.00 d . . .
F(3) F 1.0653(5) 0.6472(5) 0.5301(4) 0.145(2) Uani 1.00 d . . .
F(4) F 1.3968(4) 0.5361(6) 0.8907(7) 0.159(2) Uani 1.00 d . . .
F(5) F 1.3721(6) 0.5213(7) 0.7027(6) 0.193(3) Uani 1.00 d . . .
F(6) F 1.3026(5) 0.3722(4) 0.8140(7) 0.157(2) Uani 1.00 d . . .
F(7) F 0.9828(6) 0.7654(3) 1.3202(4) 0.149(2) Uani 1.00 d . . .
F(8) F 0.8646(4) 0.8502(5) 1.3925(4) 0.136(2) Uani 1.00 d . . .
F(9) F 1.0516(5) 0.9012(4) 1.4583(3) 0.118(1) Uani 1.00 d . . .
F(10) F 1.3962(3) 1.2312(4) 1.1757(5) 0.126(2) Uani 1.00 d . . .
F(11) F 1.3134(4) 1.2870(4) 1.3206(3) 0.109(1) Uani 1.00 d . . .
F(12) F 1.2997(4) 1.3467(3) 1.1473(5) 0.133(2) Uani 1.00 d . . .
O(1) O 0.9523(3) 0.5375(3) 0.8138(3) 0.0578(9) Uani 1.00 d . . .
O(2) O 1.1440(3) 0.4631(2) 0.9226(3) 0.0548(8) Uani 1.00 d . . .
O(3) O 0.9531(3) 0.9271(2) 1.1616(2) 0.0445(7) Uani 1.00 d . . .
O(4) O 1.1386(2) 1.1371(2) 1.0701(2) 0.0440(7) Uani 1.00 d . . .
N(1) N 1.1136(3) 0.6756(2) 1.0194(3) 0.0391(7) Uani 1.00 d . . .
N(2) N 1.1347(3) 0.8776(2) 1.0028(3) 0.0438(8) Uani 1.00 d . . .
C(1) C 1.0694(3) 0.7614(3) 0.9934(4) 0.0430(9) Uani 1.00 d . . .
C(2) C 1.2321(3) 0.7111(3) 1.0610(3) 0.0410(9) Uani 1.00 d . . .
C(3) C 1.3086(3) 0.8314(3) 1.0771(3) 0.0381(9) Uani 1.00 d . . .
C(4) C 1.2543(3) 0.9123(3) 1.0441(4) 0.0418(9) Uani 1.00 d . . .
C(5) C 1.4368(4) 0.8692(3) 1.1280(4) 0.0440(10) Uani 1.00 d . . .
C(6) C 1.5014(4) 0.9769(4) 1.1994(5) 0.057(1) Uani 1.00 d . . .
C(7) C 1.6225(5) 0.9765(5) 1.2300(5) 0.068(1) Uani 1.00 d . . .
C(8) C 1.6339(4) 0.8722(5) 1.1812(5) 0.062(1) Uani 1.00 d . . .
C(9) C 1.5197(4) 0.8050(4) 1.1183(4) 0.051(1) Uani 1.00 d . . .
C(10) C 1.3228(6) 0.7165(8) 1.3794(6) 0.096(2) Uani 1.00 d . . .
C(11) C 1.3790(10) 0.8196(7) 1.4502(7) 0.109(3) Uani 1.00 d . . .
C(12) C 1.5017(9) 0.8227(8) 1.4826(6) 0.106(3) Uani 1.00 d . . .
C(13) C 1.5145(9) 0.7212(8) 1.4304(7) 0.104(3) Uani 1.00 d . . .
C(14) C 1.4039(9) 0.6581(6) 1.3672(7) 0.100(2) Uani 1.00 d . . .
C(15) C 1.0055(7) 0.6429(6) 0.6304(5) 0.083(2) Uani 1.00 d . . .
C(16) C 1.0345(5) 0.5694(4) 0.7341(4) 0.056(1) Uani 1.00 d . . .
C(17) C 1.1491(5) 0.5546(4) 0.7281(4) 0.061(1) Uani 1.00 d . . .
C(18) C 1.1918(4) 0.5002(3) 0.8204(4) 0.054(1) Uani 1.00 d . . .
C(19) C 1.3169(5) 0.4841(5) 0.8013(7) 0.081(2) Uani 1.00 d . . .
C(20) C 0.9810(6) 0.8681(5) 1.3579(5) 0.078(2) Uani 1.00 d . . .
C(21) C 1.0232(4) 0.9601(4) 1.2548(4) 0.048(1) Uani 1.00 d . . .
C(22) C 1.1306(4) 1.0612(4) 1.2719(4) 0.053(1) Uani 1.00 d . . .
C(23) C 1.1780(3) 1.1438(3) 1.1790(4) 0.0441(10) Uani 1.00 d . . .
C(24) C 1.2981(4) 1.2555(4) 1.2060(5) 0.060(1) Uani 1.00 d . . .
H(1) H 0.9842 0.7363 0.9660 0.0760 Uiso 1.00 calc . . .
H(2) H 1.2653 0.6518 1.0805 0.0760 Uiso 1.00 calc . . .
H(3) H 1.3036 0.9959 1.0510 0.0760 Uiso 1.00 calc . . .
H(4) H 1.4697 1.0369 1.2214 0.0760 Uiso 1.00 calc . . .
H(5) H 1.6846 1.0360 1.2787 0.0760 Uiso 1.00 calc . . .
H(6) H 1.7049 0.8500 1.1900 0.0760 Uiso 1.00 calc . . .
H(7) H 1.5016 0.7304 1.0762 0.0760 Uiso 1.00 calc . . .
H(8) H 1.2404 0.6905 1.3446 0.0760 Uiso 1.00 calc . . .
H(9) H 1.3425 0.8755 1.4747 0.0760 Uiso 1.00 calc . . .
H(10) H 1.5628 0.8825 1.5320 0.0760 Uiso 1.00 calc . . .
H(11) H 1.5861 0.6997 1.4369 0.0760 Uiso 1.00 calc . . .
H(12) H 1.3869 0.5852 1.3221 0.0760 Uiso 1.00 calc . . .
H(13) H 1.2004 0.5828 0.6577 0.0760 Uiso 1.00 calc . . .
H(14) H 1.1733 1.0747 1.3492 0.0760 Uiso 1.00 calc . . .

loop_
_atom_site_aniso_label
_atom_site_aniso_U_11
_atom_site_aniso_U_22
_atom_site_aniso_U_33
_atom_site_aniso_U_12
_atom_site_aniso_U_13
_atom_site_aniso_U_23
Cu(1) 0.0367(3) 0.0292(3) 0.0444(3) 0.0140(2) -0.0008(2) 0.0062(2)
Cu(2) 0.0387(3) 0.0339(3) 0.0396(3) 0.0088(2) -0.0100(2) 0.0065(2)
Fe 0.0486(3) 0.0594(4) 0.0472(3) 0.0187(3) -0.0024(3) 0.0038(2)
F(1) 0.39(1) 0.120(4) 0.126(4) 0.160(6) -0.011(5) 0.033(3)
F(2) 0.128(4) 0.272(8) 0.122(4) 0.104(5) -0.001(3) 0.082(4)
F(3) 0.168(4) 0.225(5) 0.094(3) 0.128(4) 0.063(3) 0.094(3)
F(4) 0.061(2) 0.194(6) 0.214(6) 0.039(3) -0.014(3) -0.015(5)
F(5) 0.161(5) 0.341(9) 0.155(5) 0.179(6) 0.100(4) 0.106(6)
F(6) 0.114(3) 0.103(3) 0.282(8) 0.074(3) 0.013(4) -0.008(4)
F(7) 0.266(7) 0.064(2) 0.102(3) 0.045(3) -0.039(4) 0.030(2)
F(8) 0.105(3) 0.178(4) 0.082(3) 0.002(3) 0.012(2) 0.059(3)
F(9) 0.157(4) 0.104(3) 0.064(2) 0.016(3) -0.036(2) 0.035(2)
F(10) 0.050(2) 0.101(3) 0.206(5) 0.005(2) 0.010(2) -0.043(3)
F(11) 0.100(3) 0.104(3) 0.082(2) -0.007(2) -0.031(2) -0.030(2)
F(12) 0.131(3) 0.052(2) 0.167(4) -0.020(2) -0.079(3) 0.027(2)
O(1) 0.057(2) 0.056(2) 0.062(2) 0.024(1) 0.008(1) 0.013(1)
O(2) 0.059(2) 0.044(1) 0.062(2) 0.020(1) 0.002(1) 0.010(1)
O(3) 0.044(1) 0.044(1) 0.041(1) 0.012(1) -0.005(1) 0.008(1)
O(4) 0.040(1) 0.038(1) 0.049(1) 0.009(1) -0.010(1) 0.004(1)
N(1) 0.040(2) 0.031(1) 0.048(2) 0.016(1) -0.004(1) 0.004(1)
N(2) 0.046(2) 0.033(1) 0.055(2) 0.019(1) -0.004(1) 0.007(1)
C(1) 0.036(2) 0.037(2) 0.057(2) 0.015(1) -0.004(2) 0.007(1)
C(2) 0.042(2) 0.037(2) 0.049(2) 0.019(1) -0.004(2) 0.003(1)
C(3) 0.035(2) 0.040(2) 0.041(2) 0.015(1) 0.001(1) 0.004(1)
C(4) 0.040(2) 0.032(2) 0.050(2) 0.010(1) 0.003(2) 0.006(1)
C(5) 0.038(2) 0.042(2) 0.050(2) 0.013(1) 0.000(2) 0.004(1)
C(6) 0.054(2) 0.045(2) 0.068(3) 0.015(2) -0.007(2) 0.000(2)
C(7) 0.051(3) 0.064(3) 0.075(3) 0.005(2) -0.010(2) 0.008(2)
C(8) 0.037(2) 0.081(3) 0.064(3) 0.017(2) 0.001(2) 0.010(2)
C(9) 0.041(2) 0.063(2) 0.053(2) 0.023(2) 0.004(2) 0.004(2)
C(10) 0.072(4) 0.126(6) 0.068(4) 0.011(4) 0.015(3) 0.030(4)
C(11) 0.153(7) 0.115(5) 0.070(4) 0.064(5) 0.051(5) 0.015(4)
C(12) 0.124(6) 0.121(6) 0.052(3) 0.021(5) -0.016(4) 0.001(3)
C(13) 0.133(6) 0.122(6) 0.071(4) 0.062(5) -0.003(4) 0.033(4)
C(14) 0.137(7) 0.075(4) 0.079(4) 0.029(4) 0.021(4) 0.025(3)
C(15) 0.099(5) 0.106(5) 0.062(3) 0.057(4) 0.012(3) 0.028(3)
C(16) 0.066(3) 0.049(2) 0.051(2) 0.021(2) 0.008(2) 0.007(2)
C(17) 0.067(3) 0.064(3) 0.056(2) 0.028(2) 0.019(2) 0.015(2)
C(18) 0.051(2) 0.040(2) 0.069(3) 0.015(2) 0.008(2) 0.000(2)
C(19) 0.052(3) 0.077(3) 0.117(5) 0.029(3) 0.008(3) 0.002(3)
C(20) 0.093(4) 0.068(3) 0.057(3) 0.010(3) -0.013(3) 0.022(2)
C(21) 0.054(2) 0.049(2) 0.041(2) 0.019(2) -0.004(2) 0.009(2)
C(22) 0.057(2) 0.056(2) 0.042(2) 0.017(2) -0.009(2) 0.007(2)
C(23) 0.040(2) 0.043(2) 0.051(2) 0.019(2) -0.012(2) -0.005(1)
C(24) 0.053(2) 0.055(2) 0.064(3) 0.011(2) -0.014(2) -0.005(2)

loop_
_atom_type_symbol
_atom_type_description
_atom_type_scat_dispersion_real
_atom_type_scat_dispersion_imag
_atom_type_scat_source
C C 0.003 0.002
;International Tables for Crystallography
(1992, Vol. C, Tables 4.2.6.8 and 6.1.1.1)
;
H H 0.000 0.000
;International Tables for Crystallography
(1992, Vol. C, Table 6.1.1.2)
;
N N 0.006 0.003
;International Tables for Crystallography
(1992, Vol. C, Tables 4.2.6.8 and 6.1.1.1)
;
O O 0.011 0.006
;International Tables for Crystallography
(1992, Vol. C, Tables 4.2.6.8 and 6.1.1.1)
;
F F 0.017 0.010
;International Tables for Crystallography
(1992, Vol. C, Tables 4.2.6.8 and 6.1.1.1)
;
Cu Cu 0.320 1.265
;International Tables for Crystallography
(1992, Vol. C, Tables 4.2.6.8 and 6.1.1.1)
;
Fe Fe 0.346 0.844
;International Tables for Crystallography
(1992, Vol. C, Tables 4.2.6.8 and 6.1.1.1)
;

loop_
_geom_angle_atom_site_label_1
_geom_angle_atom_site_label_2
_geom_angle_atom_site_label_3
_geom_angle
_geom_angle_site_symmetry_1
_geom_angle_site_symmetry_2
_geom_angle_site_symmetry_3
_geom_angle_publ_flag
O(1) Cu(1) O(1) 180.0 . 2_767 0_555 yes
O(1) Cu(1) O(2) 86.9(1) . . 0_555 yes
O(1) Cu(1) O(2) 93.1(1) . 2_767 0_555 yes
O(1) Cu(1) N(1) 88.9(1) . . 0_555 yes
O(1) Cu(1) N(1) 91.1(1) . 2_767 0_555 yes
O(1) Cu(1) O(2) 93.1(1) 2_767 . 0_555 yes
O(1) Cu(1) O(2) 86.9(1) 2_767 2_767 0_555 yes
O(1) Cu(1) N(1) 91.1(1) 2_767 . 0_555 yes
O(1) Cu(1) N(1) 88.9(1) 2_767 2_767 0_555 yes
O(2) Cu(1) O(2) 180.0000(1) . 2_767 0_555 yes
O(2) Cu(1) N(1) 90.4(1) . . 0_555 yes
O(2) Cu(1) N(1) 89.6(1) . 2_767 0_555 yes
O(2) Cu(1) N(1) 89.6(1) 2_767 . 0_555 yes
O(2) Cu(1) N(1) 90.4(1) 2_767 2_767 0_555 yes
N(1) Cu(1) N(1) 180.0 . 2_767 0_555 yes
O(3) Cu(2) O(3) 180.0000(1) . 2_777 0_555 yes
O(3) Cu(2) O(4) 92.1(1) . . 0_555 yes
O(3) Cu(2) O(4) 87.9(1) . 2_777 0_555 yes
O(3) Cu(2) O(4) 87.9(1) 2_777 . 0_555 yes
O(3) Cu(2) O(4) 92.1(1) 2_777 2_777 0_555 yes
O(4) Cu(2) O(4) 180.0 . 2_777 0_555 yes
C(5) Fe C(6) 41.3(2) . . 0_555 yes
C(5) Fe C(7) 68.5(2) . . 0_555 yes
C(5) Fe C(8) 69.0(2) . . 0_555 yes
C(5) Fe C(9) 41.4(2) . . 0_555 yes
C(5) Fe C(10) 109.0(2) . . 0_555 yes
C(5) Fe C(11) 123.8(3) . . 0_555 yes
C(5) Fe C(12) 161.1(3) . . 0_555 yes
C(5) Fe C(13) 157.6(3) . . 0_555 yes
C(5) Fe C(14) 123.1(3) . . 0_555 yes
C(6) Fe C(7) 40.6(2) . . 0_555 yes
C(6) Fe C(8) 68.6(2) . . 0_555 yes
C(6) Fe C(9) 69.3(2) . . 0_555 yes
C(6) Fe C(10) 126.0(3) . . 0_555 yes
C(6) Fe C(11) 109.8(3) . . 0_555 yes
C(6) Fe C(12) 124.5(3) . . 0_555 yes
C(6) Fe C(13) 159.0(3) . . 0_555 yes
C(6) Fe C(14) 160.6(3) . . 0_555 yes
C(7) Fe C(8) 39.9(2) . . 0_555 yes
C(7) Fe C(9) 68.0(2) . . 0_555 yes
C(7) Fe C(10) 162.4(3) . . 0_555 yes
C(7) Fe C(11) 125.9(3) . . 0_555 yes
C(7) Fe C(12) 109.0(3) . . 0_555 yes
C(7) Fe C(13) 122.5(3) . . 0_555 yes
C(7) Fe C(14) 156.9(3) . . 0_555 yes
C(8) Fe C(9) 40.7(2) . . 0_555 yes
C(8) Fe C(10) 156.9(3) . . 0_555 yes
C(8) Fe C(11) 160.0(3) . . 0_555 yes
C(8) Fe C(12) 122.0(3) . . 0_555 yes
C(8) Fe C(13) 106.0(3) . . 0_555 yes
C(8) Fe C(14) 121.3(3) . . 0_555 yes
C(9) Fe C(10) 122.4(3) . . 0_555 yes
C(9) Fe C(11) 158.9(3) . . 0_555 yes
C(9) Fe C(12) 156.7(3) . . 0_555 yes
C(9) Fe C(13) 120.7(3) . . 0_555 yes
C(9) Fe C(14) 106.4(2) . . 0_555 yes
C(10) Fe C(11) 39.9(3) . . 0_555 yes
C(10) Fe C(12) 67.4(3) . . 0_555 yes
C(10) Fe C(13) 66.6(3) . . 0_555 yes
C(10) Fe C(14) 39.3(3) . . 0_555 yes
C(11) Fe C(12) 41.3(4) . . 0_555 yes
C(11) Fe C(13) 68.0(3) . . 0_555 yes
C(11) Fe C(14) 67.0(3) . . 0_555 yes
C(12) Fe C(13) 39.9(3) . . 0_555 yes
C(12) Fe C(14) 66.7(3) . . 0_555 yes
C(13) Fe C(14) 39.5(3) . . 0_555 yes
Cu(1) O(1) C(16) 120.0(3) . . 0_555 yes
Cu(1) O(2) C(18) 124.9(3) . . 0_555 yes
Cu(2) O(3) C(21) 123.2(2) . . 0_555 yes
Cu(2) O(4) C(23) 124.6(2) . . 0_555 yes
Cu(1) N(1) C(1) 120.0(2) . . 0_555 yes
Cu(1) N(1) C(2) 122.6(2) . . 0_555 yes
C(1) N(1) C(2) 117.3(3) . . 0_555 yes
C(1) N(2) C(4) 117.1(3) . . 0_555 yes
N(1) C(1) N(2) 125.0(3) . . 0_555 yes
N(1) C(2) C(3) 122.5(3) . . 0_555 yes
C(2) C(3) C(4) 115.3(3) . . 0_555 yes
C(2) C(3) C(5) 122.0(3) . . 0_555 yes
C(4) C(3) C(5) 122.7(3) . . 0_555 yes
N(2) C(4) C(3) 122.8(3) . . 0_555 yes
Fe C(5) C(3) 125.2(3) . . 0_555 yes
Fe C(5) C(6) 70.0(3) . . 0_555 yes
Fe C(5) C(9) 69.1(2) . . 0_555 yes
C(3) C(5) C(6) 126.1(4) . . 0_555 yes
C(3) C(5) C(9) 126.5(3) . . 0_555 yes
C(6) C(5) C(9) 107.4(4) . . 0_555 yes
Fe C(6) C(5) 68.7(2) . . 0_555 yes
Fe C(6) C(7) 70.1(3) . . 0_555 yes
C(5) C(6) C(7) 106.9(4) . . 0_555 yes
Fe C(7) C(6) 69.3(3) . . 0_555 yes
Fe C(7) C(8) 69.9(3) . . 0_555 yes
C(6) C(7) C(8) 109.5(4) . . 0_555 yes
Fe C(8) C(7) 70.2(3) . . 0_555 yes
Fe C(8) C(9) 68.5(2) . . 0_555 yes
C(7) C(8) C(9) 107.9(4) . . 0_555 yes
Fe C(9) C(5) 69.5(2) . . 0_555 yes
Fe C(9) C(8) 70.8(3) . . 0_555 yes
C(5) C(9) C(8) 108.3(4) . . 0_555 yes
Fe C(10) C(11) 70.3(4) . . 0_555 yes
Fe C(10) C(14) 70.9(4) . . 0_555 yes
C(11) C(10) C(14) 109.5(7) . . 0_555 yes
Fe C(11) C(10) 69.8(4) . . 0_555 yes
Fe C(11) C(12) 69.5(4) . . 0_555 yes
C(10) C(11) C(12) 106.0(7) . . 0_555 yes
Fe C(12) C(11) 69.2(4) . . 0_555 yes
Fe C(12) C(13) 70.9(4) . . 0_555 yes
C(11) C(12) C(13) 107.7(7) . . 0_555 yes
Fe C(13) C(12) 69.2(4) . . 0_555 yes
Fe C(13) C(14) 69.5(4) . . 0_555 yes
C(12) C(13) C(14) 107.3(7) . . 0_555 yes
Fe C(14) C(10) 69.9(4) . . 0_555 yes
Fe C(14) C(13) 71.0(4) . . 0_555 yes
C(10) C(14) C(13) 109.4(7) . . 0_555 yes
F(1) C(15) F(2) 103.3(7) . . 0_555 yes
F(1) C(15) F(3) 112.7(6) . . 0_555 yes
F(1) C(15) C(16) 109.8(5) . . 0_555 yes
F(2) C(15) F(3) 104.4(6) . . 0_555 yes
F(2) C(15) C(16) 110.6(5) . . 0_555 yes
F(3) C(15) C(16) 115.2(5) . . 0_555 yes
O(1) C(16) C(15) 113.3(4) . . 0_555 yes
O(1) C(16) C(17) 129.8(4) . . 0_555 yes
C(15) C(16) C(17) 116.8(4) . . 0_555 yes
C(16) C(17) C(18) 122.7(4) . . 0_555 yes
O(2) C(18) C(17) 129.4(4) . . 0_555 yes
O(2) C(18) C(19) 112.5(5) . . 0_555 yes
C(17) C(18) C(19) 118.1(5) . . 0_555 yes
F(4) C(19) F(5) 107.1(6) . . 0_555 yes
F(4) C(19) F(6) 101.5(6) . . 0_555 yes
F(4) C(19) C(18) 110.9(5) . . 0_555 yes
F(5) C(19) F(6) 108.9(7) . . 0_555 yes
F(5) C(19) C(18) 116.6(6) . . 0_555 yes
F(6) C(19) C(18) 110.8(5) . . 0_555 yes
F(7) C(20) F(8) 107.9(6) . . 0_555 yes
F(7) C(20) F(9) 107.9(5) . . 0_555 yes
F(7) C(20) C(21) 110.2(5) . . 0_555 yes
F(8) C(20) F(9) 106.0(5) . . 0_555 yes
F(8) C(20) C(21) 111.0(5) . . 0_555 yes
F(9) C(20) C(21) 113.6(4) . . 0_555 yes
O(3) C(21) C(20) 112.1(4) . . 0_555 yes
O(3) C(21) C(22) 129.0(3) . . 0_555 yes
C(20) C(21) C(22) 118.8(4) . . 0_555 yes
C(21) C(22) C(23) 121.4(4) . . 0_555 yes
O(4) C(23) C(22) 127.9(3) . . 0_555 yes
O(4) C(23) C(24) 113.8(3) . . 0_555 yes
C(22) C(23) C(24) 118.2(4) . . 0_555 yes
F(10) C(24) F(11) 106.0(5) . . 0_555 yes
F(10) C(24) F(12) 109.2(5) . . 0_555 yes
F(10) C(24) C(23) 108.8(4) . . 0_555 yes
F(11) C(24) F(12) 106.5(5) . . 0_555 yes
F(11) C(24) C(23) 113.8(4) . . 0_555 yes
F(12) C(24) C(23) 112.3(4) . . 0_555 yes

loop_
_geom_bond_atom_site_label_1
_geom_bond_atom_site_label_2
_geom_bond_distance
_geom_bond_site_symmetry_1
_geom_bond_site_symmetry_2
_geom_bond_publ_flag
Cu(1) O(1) 2.189(3) . . yes
Cu(1) O(1) 2.189(3) . 2_767 yes
Cu(1) O(2) 2.041(3) . . yes
Cu(1) O(2) 2.041(3) . 2_767 yes
Cu(1) N(1) 2.026(3) . . yes
Cu(1) N(1) 2.026(3) . 2_767 yes
Cu(2) O(3) 1.956(2) . . yes
Cu(2) O(3) 1.956(2) . 2_777 yes
Cu(2) O(4) 1.949(2) . . yes
Cu(2) O(4) 1.949(2) . 2_777 yes
Fe C(5) 2.029(4) . . yes
Fe C(6) 2.048(4) . . yes
Fe C(7) 2.057(5) . . yes
Fe C(8) 2.054(5) . . yes
Fe C(9) 2.024(4) . . yes
Fe C(10) 2.021(6) . . yes
Fe C(11) 2.027(6) . . yes
Fe C(12) 2.031(6) . . yes
Fe C(13) 2.054(6) . . yes
Fe C(14) 2.034(6) . . yes
F(1) C(15) 1.273(8) . . yes
F(2) C(15) 1.312(9) . . yes
F(3) C(15) 1.279(7) . . yes
F(4) C(19) 1.311(9) . . yes
F(5) C(19) 1.245(8) . . yes
F(6) C(19) 1.300(7) . . yes
F(7) C(20) 1.303(8) . . yes
F(8) C(20) 1.322(8) . . yes
F(9) C(20) 1.319(6) . . yes
F(10) C(24) 1.304(6) . . yes
F(11) C(24) 1.288(6) . . yes
F(12) C(24) 1.268(6) . . yes
O(1) C(16) 1.234(5) . . yes
O(2) C(18) 1.250(5) . . yes
O(3) C(21) 1.252(5) . . yes
O(4) C(23) 1.255(4) . . yes
N(1) C(1) 1.339(4) . . yes
N(1) C(2) 1.334(5) . . yes
N(2) C(1) 1.315(4) . . yes
N(2) C(4) 1.344(5) . . yes
C(2) C(3) 1.387(5) . . yes
C(3) C(4) 1.385(5) . . yes
C(3) C(5) 1.466(5) . . yes
C(5) C(6) 1.439(6) . . yes
C(5) C(9) 1.433(6) . . yes
C(6) C(7) 1.424(7) . . yes
C(7) C(8) 1.404(8) . . yes
C(8) C(9) 1.418(6) . . yes
C(10) C(11) 1.38(1) . . yes
C(10) C(14) 1.36(1) . . yes
C(11) C(12) 1.43(1) . . yes
C(12) C(13) 1.39(1) . . yes
C(13) C(14) 1.38(1) . . yes
C(15) C(16) 1.548(7) . . yes
C(16) C(17) 1.390(7) . . yes
C(17) C(18) 1.386(7) . . yes
C(18) C(19) 1.528(7) . . yes
C(20) C(21) 1.529(6) . . yes
C(21) C(22) 1.375(6) . . yes
C(22) C(23) 1.386(6) . . yes
C(23) C(24) 1.541(6) . . yes

loop_
_geom_contact_atom_site_label_1
_geom_contact_atom_site_label_2
_geom_contact_distance
_geom_contact_site_symmetry_1
_geom_contact_site_symmetry_2
_geom_contact_publ_flag
F(1) F(9) 2.920(6) . 1_554 ?
F(2) F(11) 3.224(8) . 2_777 ?
F(3) F(7) 3.027(6) . 1_554 ?
F(3) C(10) 3.206(8) . 1_554 ?
F(3) F(9) 3.216(6) . 1_554 ?
F(4) F(10) 3.003(7) . 2_877 ?
F(8) F(9) 3.189(8) . 2_778 ?
F(9) F(9) 3.15(1) . 2_778 ?
O(3) N(2) 2.928(4) . . ?
O(4) C(1) 3.131(4) . 2_777 ?
O(4) N(2) 3.161(4) . 2_777 ?
O(4) N(2) 3.174(4) . . ?

loop_
_geom_torsion_atom_site_label_1
_geom_torsion_atom_site_label_2
_geom_torsion_atom_site_label_3
_geom_torsion_atom_site_label_4
_geom_torsion
_geom_torsion_site_symmetry_1
_geom_torsion_site_symmetry_2
_geom_torsion_site_symmetry_3
_geom_torsion_site_symmetry_4
_geom_torsion_publ_flag
Cu(1) O(1) C(16) C(15) -155.2(4) 0_555 12_1 5_555 55_5 yes
Cu(1) O(1) C(16) C(17) 21.1(7) 0_555 12_1 5_555 55_5 yes
Cu(1) O(1) C(16) C(15) 155.2(4) 0_555 12_1 5_555 55_5 yes
Cu(1) O(1) C(16) C(17) -21.1(7) 0_555 12_1 5_555 55_5 yes
Cu(1) O(2) C(18) C(17) -12.1(7) 0_555 12_1 5_555 55_5 yes
Cu(1) O(2) C(18) C(19) 166.0(3) 0_555 12_1 5_555 55_5 yes
Cu(1) O(2) C(18) C(17) 12.1(7) 0_555 12_1 5_555 55_5 yes
Cu(1) O(2) C(18) C(19) -166.0(3) 0_555 12_1 5_555 55_5 yes
Cu(1) N(1) C(1) N(2) 180.0(3) 0_555 12_1 5_555 55_5 yes
Cu(1) N(1) C(2) C(3) -178.4(3) 0_555 12_1 5_555 55_5 yes
Cu(1) N(1) C(1) N(2) -180.0(3) 0_555 12_1 5_555 55_5 yes
Cu(1) N(1) C(2) C(3) 178.4(3) 0_555 12_1 5_555 55_5 yes
Cu(2) O(3) C(21) C(20) -164.4(3) 0_555 12_1 5_555 55_5 yes
Cu(2) O(3) C(21) C(22) 12.6(6) 0_555 12_1 5_555 55_5 yes
Cu(2) O(3) C(21) C(20) 164.4(3) 0_555 12_1 5_555 55_5 yes
Cu(2) O(3) C(21) C(22) -12.6(6) 0_555 12_1 5_555 55_5 yes
Cu(2) O(4) C(23) C(22) -2.9(6) 0_555 12_1 5_555 55_5 yes
Cu(2) O(4) C(23) C(24) 173.4(3) 0_555 12_1 5_555 55_5 yes
Cu(2) O(4) C(23) C(22) 2.9(6) 0_555 12_1 5_555 55_5 yes
Cu(2) O(4) C(23) C(24) -173.4(3) 0_555 12_1 5_555 55_5 yes
Fe C(5) C(3) C(2) -59.7(5) 0_555 12_1 5_555 55_5 yes
Fe C(5) C(3) C(4) 118.9(4) 0_555 12_1 5_555 55_5 yes
Fe C(5) C(6) C(7) 59.9(3) 0_555 12_1 5_555 55_5 yes
Fe C(5) C(9) C(8) -60.4(3) 0_555 12_1 5_555 55_5 yes
Fe C(6) C(5) C(3) 119.6(4) 0_555 12_1 5_555 55_5 yes
Fe C(6) C(5) C(9) -59.2(3) 0_555 12_1 5_555 55_5 yes
Fe C(6) C(7) C(8) 58.4(4) 0_555 12_1 5_555 55_5 yes
Fe C(7) C(6) C(5) -59.0(3) 0_555 12_1 5_555 55_5 yes
Fe C(7) C(8) C(9) 58.3(3) 0_555 12_1 5_555 55_5 yes
Fe C(8) C(7) C(6) -58.1(4) 0_555 12_1 5_555 55_5 yes
Fe C(8) C(9) C(5) 59.6(3) 0_555 12_1 5_555 55_5 yes
Fe C(9) C(5) C(3) -119.0(4) 0_555 12_1 5_555 55_5 yes
Fe C(9) C(5) C(6) 59.8(3) 0_555 12_1 5_555 55_5 yes
Fe C(9) C(8) C(7) -59.3(4) 0_555 12_1 5_555 55_5 yes
Fe C(10) C(11) C(12) -60.4(4) 0_555 12_1 5_555 55_5 yes
Fe C(10) C(14) C(13) 60.3(5) 0_555 12_1 5_555 55_5 yes
Fe C(11) C(10) C(14) 60.2(5) 0_555 12_1 5_555 55_5 yes
Fe C(11) C(12) C(13) -60.7(5) 0_555 12_1 5_555 55_5 yes
Fe C(12) C(11) C(10) 60.6(4) 0_555 12_1 5_555 55_5 yes
Fe C(12) C(13) C(14) -59.2(5) 0_555 12_1 5_555 55_5 yes
Fe C(13) C(12) C(11) 59.7(5) 0_555 12_1 5_555 55_5 yes
Fe C(13) C(14) C(10) -59.6(5) 0_555 12_1 5_555 55_5 yes
Fe C(14) C(10) C(11) -59.9(5) 0_555 12_1 5_555 55_5 yes
Fe C(14) C(13) C(12) 59.0(5) 0_555 12_1 5_555 55_5 yes
F(1) C(15) C(16) O(1) 71.4(8) 0_555 12_1 5_555 55_5 yes
F(1) C(15) C(16) C(17) -105.4(7) 0_555 12_1 5_555 55_5 yes
F(2) C(15) C(16) O(1) -42.1(7) 0_555 12_1 5_555 55_5 yes
F(2) C(15) C(16) C(17) 141.2(6) 0_555 12_1 5_555 55_5 yes
F(3) C(15) C(16) O(1) -160.2(6) 0_555 12_1 5_555 55_5 yes
F(3) C(15) C(16) C(17) 23.1(9) 0_555 12_1 5_555 55_5 yes
F(4) C(19) C(18) O(2) -55.5(6) 0_555 12_1 5_555 55_5 yes
F(4) C(19) C(18) C(17) 122.8(6) 0_555 12_1 5_555 55_5 yes
F(5) C(19) C(18) O(2) -178.5(6) 0_555 12_1 5_555 55_5 yes
F(5) C(19) C(18) C(17) -0.1(9) 0_555 12_1 5_555 55_5 yes
F(6) C(19) C(18) O(2) 56.4(7) 0_555 12_1 5_555 55_5 yes
F(6) C(19) C(18) C(17) -125.3(6) 0_555 12_1 5_555 55_5 yes
F(7) C(20) C(21) O(3) 59.9(7) 0_555 12_1 5_555 55_5 yes
F(7) C(20) C(21) C(22) -117.5(6) 0_555 12_1 5_555 55_5 yes
F(8) C(20) C(21) O(3) -59.5(6) 0_555 12_1 5_555 55_5 yes
F(8) C(20) C(21) C(22) 123.1(5) 0_555 12_1 5_555 55_5 yes
F(9) C(20) C(21) O(3) -178.8(5) 0_555 12_1 5_555 55_5 yes
F(9) C(20) C(21) C(22) 3.8(8) 0_555 12_1 5_555 55_5 yes
F(10) C(24) C(23) O(4) -85.8(5) 0_555 12_1 5_555 55_5 yes
F(10) C(24) C(23) C(22) 90.9(5) 0_555 12_1 5_555 55_5 yes
F(11) C(24) C(23) O(4) 156.3(4) 0_555 12_1 5_555 55_5 yes
F(11) C(24) C(23) C(22) -27.0(6) 0_555 12_1 5_555 55_5 yes
F(12) C(24) C(23) O(4) 35.2(6) 0_555 12_1 5_555 55_5 yes
F(12) C(24) C(23) C(22) -148.2(5) 0_555 12_1 5_555 55_5 yes
O(1) Cu(1) O(2) C(18) 21.7(3) 0_555 12_1 5_555 55_5 yes
O(1) Cu(1) O(2) C(18) 158.3(3) 0_555 12_1 5_555 55_5 yes
O(1) Cu(1) N(1) C(1) 50.9(3) 0_555 12_1 5_555 55_5 yes
O(1) Cu(1) N(1) C(2) -131.1(3) 0_555 12_1 5_555 55_5 yes
O(1) Cu(1) N(1) C(1) 129.1(3) 0_555 12_1 5_555 55_5 yes
O(1) Cu(1) N(1) C(2) -48.9(3) 0_555 12_1 5_555 55_5 yes
O(1) C(16) C(17) C(18) -2.0(8) 0_555 12_1 5_555 55_5 yes
O(2) Cu(1) O(1) C(16) -25.5(3) 0_555 12_1 5_555 55_5 yes
O(2) Cu(1) O(1) C(16) -154.5(3) 0_555 12_1 5_555 55_5 yes
O(2) Cu(1) N(1) C(1) 137.8(3) 0_555 12_1 5_555 55_5 yes
O(2) Cu(1) N(1) C(2) -44.2(3) 0_555 12_1 5_555 55_5 yes
O(2) Cu(1) N(1) C(1) 42.2(3) 0_555 12_1 5_555 55_5 yes
O(2) Cu(1) N(1) C(2) -135.8(3) 0_555 12_1 5_555 55_5 yes
O(2) C(18) C(17) C(16) -4.5(8) 0_555 12_1 5_555 55_5 yes
O(3) Cu(2) O(4) C(23) 10.1(3) 0_555 12_1 5_555 55_5 yes
O(3) Cu(2) O(4) C(23) 169.9(3) 0_555 12_1 5_555 55_5 yes
O(3) C(21) C(22) C(23) -1.1(8) 0_555 12_1 5_555 55_5 yes
O(4) Cu(2) O(3) C(21) -14.5(3) 0_555 12_1 5_555 55_5 yes
O(4) Cu(2) O(3) C(21) -165.5(3) 0_555 12_1 5_555 55_5 yes
O(4) C(23) C(22) C(21) -4.5(7) 0_555 12_1 5_555 55_5 yes
N(1) Cu(1) O(1) C(16) 65.0(3) 0_555 12_1 5_555 55_5 yes
N(1) Cu(1) O(1) C(16) 115.0(3) 0_555 12_1 5_555 55_5 yes
N(1) Cu(1) O(2) C(18) -67.1(3) 0_555 12_1 5_555 55_5 yes
N(1) Cu(1) O(2) C(18) -112.9(3) 0_555 12_1 5_555 55_5 yes
N(1) C(1) N(2) C(4) -1.4(6) 0_555 12_1 5_555 55_5 yes
N(1) C(2) C(3) C(4) -1.4(5) 0_555 12_1 5_555 55_5 yes
N(1) C(2) C(3) C(5) 177.3(3) 0_555 12_1 5_555 55_5 yes
N(2) C(1) N(1) C(2) 1.8(6) 0_555 12_1 5_555 55_5 yes
N(2) C(4) C(3) C(2) 1.8(5) 0_555 12_1 5_555 55_5 yes
N(2) C(4) C(3) C(5) -176.8(3) 0_555 12_1 5_555 55_5 yes
C(1) N(1) C(2) C(3) -0.3(6) 0_555 12_1 5_555 55_5 yes
C(1) N(2) C(4) C(3) -0.5(6) 0_555 12_1 5_555 55_5 yes
C(2) C(3) C(5) C(6) -149.5(4) 0_555 12_1 5_555 55_5 yes
C(2) C(3) C(5) C(9) 29.0(6) 0_555 12_1 5_555 55_5 yes
C(3) C(5) Fe C(6) -120.7(4) 0_555 12_1 5_555 55_5 yes
C(3) C(5) Fe C(7) -158.7(4) 0_555 12_1 5_555 55_5 yes
C(3) C(5) Fe C(8) 158.3(4) 0_555 12_1 5_555 55_5 yes
C(3) C(5) Fe C(9) 120.6(4) 0_555 12_1 5_555 55_5 yes
C(3) C(5) Fe C(10) 2.7(4) 0_555 12_1 5_555 55_5 yes
C(3) C(5) Fe C(11) -39.1(5) 0_555 12_1 5_555 55_5 yes
C(3) C(5) Fe C(12) -72.8(8) 0_555 12_1 5_555 55_5 yes
C(3) C(5) Fe C(13) 77.3(8) 0_555 12_1 5_555 55_5 yes
C(3) C(5) Fe C(14) 43.8(5) 0_555 12_1 5_555 55_5 yes
C(3) C(5) C(6) C(7) 179.5(4) 0_555 12_1 5_555 55_5 yes
C(3) C(5) C(9) C(8) -179.4(4) 0_555 12_1 5_555 55_5 yes
C(4) C(3) C(5) C(6) 29.1(6) 0_555 12_1 5_555 55_5 yes
C(4) C(3) C(5) C(9) -152.4(4) 0_555 12_1 5_555 55_5 yes
C(5) Fe C(6) C(7) -118.2(4) 0_555 12_1 5_555 55_5 yes
C(5) Fe C(7) C(6) 38.7(3) 0_555 12_1 5_555 55_5 yes
C(5) Fe C(7) C(8) -82.5(3) 0_555 12_1 5_555 55_5 yes
C(5) Fe C(8) C(7) 81.2(3) 0_555 12_1 5_555 55_5 yes
C(5) Fe C(8) C(9) -38.3(2) 0_555 12_1 5_555 55_5 yes
C(5) Fe C(9) C(8) 119.0(4) 0_555 12_1 5_555 55_5 yes
C(5) Fe C(10) C(11) -120.5(5) 0_555 12_1 5_555 55_5 yes
C(5) Fe C(10) C(14) 119.5(4) 0_555 12_1 5_555 55_5 yes
C(5) Fe C(11) C(10) 79.0(5) 0_555 12_1 5_555 55_5 yes
C(5) Fe C(11) C(12) -164.2(4) 0_555 12_1 5_555 55_5 yes
C(5) Fe C(12) C(11) 44.3(10) 0_555 12_1 5_555 55_5 yes
C(5) Fe C(12) C(13) 162.7(6) 0_555 12_1 5_555 55_5 yes
C(5) Fe C(13) C(12) -165.4(6) 0_555 12_1 5_555 55_5 yes
C(5) Fe C(13) C(14) -46.5(9) 0_555 12_1 5_555 55_5 yes
C(5) Fe C(14) C(10) -79.3(5) 0_555 12_1 5_555 55_5 yes
C(5) Fe C(14) C(13) 160.7(4) 0_555 12_1 5_555 55_5 yes
C(5) C(6) Fe C(7) 118.2(4) 0_555 12_1 5_555 55_5 yes
C(5) C(6) Fe C(8) 82.1(3) 0_555 12_1 5_555 55_5 yes
C(5) C(6) Fe C(9) 38.3(2) 0_555 12_1 5_555 55_5 yes
C(5) C(6) Fe C(10) -77.4(4) 0_555 12_1 5_555 55_5 yes
C(5) C(6) Fe C(11) -119.2(4) 0_555 12_1 5_555 55_5 yes
C(5) C(6) Fe C(12) -163.0(4) 0_555 12_1 5_555 55_5 yes
C(5) C(6) Fe C(13) 160.8(7) 0_555 12_1 5_555 55_5 yes
C(5) C(6) Fe C(14) -42.3(9) 0_555 12_1 5_555 55_5 yes
C(5) C(6) C(7) C(8) -0.6(6) 0_555 12_1 5_555 55_5 yes
C(5) C(9) Fe C(6) -38.3(2) 0_555 12_1 5_555 55_5 yes
C(5) C(9) Fe C(7) -82.0(3) 0_555 12_1 5_555 55_5 yes
C(5) C(9) Fe C(8) -119.0(4) 0_555 12_1 5_555 55_5 yes
C(5) C(9) Fe C(10) 82.0(4) 0_555 12_1 5_555 55_5 yes
C(5) C(9) Fe C(11) 53.2(8) 0_555 12_1 5_555 55_5 yes
C(5) C(9) Fe C(12) -169.1(6) 0_555 12_1 5_555 55_5 yes
C(5) C(9) Fe C(13) 162.3(4) 0_555 12_1 5_555 55_5 yes
C(5) C(9) Fe C(14) 121.8(4) 0_555 12_1 5_555 55_5 yes
C(5) C(9) C(8) C(7) 0.3(5) 0_555 12_1 5_555 55_5 yes
C(6) Fe C(5) C(9) 118.7(3) 0_555 12_1 5_555 55_5 yes
C(6) Fe C(7) C(8) -121.2(4) 0_555 12_1 5_555 55_5 yes
C(6) Fe C(8) C(7) 36.7(3) 0_555 12_1 5_555 55_5 yes
C(6) Fe C(8) C(9) -82.8(3) 0_555 12_1 5_555 55_5 yes
C(6) Fe C(9) C(8) 80.8(3) 0_555 12_1 5_555 55_5 yes
C(6) Fe C(10) C(11) -77.5(6) 0_555 12_1 5_555 55_5 yes
C(6) Fe C(10) C(14) 162.5(4) 0_555 12_1 5_555 55_5 yes
C(6) Fe C(11) C(10) 123.0(5) 0_555 12_1 5_555 55_5 yes
C(6) Fe C(11) C(12) -120.2(5) 0_555 12_1 5_555 55_5 yes
C(6) Fe C(12) C(11) 80.8(5) 0_555 12_1 5_555 55_5 yes
C(6) Fe C(12) C(13) -160.8(5) 0_555 12_1 5_555 55_5 yes
C(6) Fe C(13) C(12) 49(1) 0_555 12_1 5_555 55_5 yes
C(6) Fe C(13) C(14) 168.2(6) 0_555 12_1 5_555 55_5 yes
C(6) Fe C(14) C(10) -47.3(10) 0_555 12_1 5_555 55_5 yes
C(6) Fe C(14) C(13) -167.2(7) 0_555 12_1 5_555 55_5 yes
C(6) C(5) Fe C(7) -38.0(3) 0_555 12_1 5_555 55_5 yes
C(6) C(5) Fe C(8) -81.0(3) 0_555 12_1 5_555 55_5 yes
C(6) C(5) Fe C(9) -118.7(3) 0_555 12_1 5_555 55_5 yes
C(6) C(5) Fe C(10) 123.4(4) 0_555 12_1 5_555 55_5 yes
C(6) C(5) Fe C(11) 81.6(4) 0_555 12_1 5_555 55_5 yes
C(6) C(5) Fe C(12) 47.9(8) 0_555 12_1 5_555 55_5 yes
C(6) C(5) Fe C(13) -162.0(7) 0_555 12_1 5_555 55_5 yes
C(6) C(5) Fe C(14) 164.6(4) 0_555 12_1 5_555 55_5 yes
C(6) C(5) C(9) C(8) -0.6(5) 0_555 12_1 5_555 55_5 yes
C(6) C(7) Fe C(8) 121.2(4) 0_555 12_1 5_555 55_5 yes
C(6) C(7) Fe C(9) 83.5(3) 0_555 12_1 5_555 55_5 yes
C(6) C(7) Fe C(10) -46.2(9) 0_555 12_1 5_555 55_5 yes
C(6) C(7) Fe C(11) -78.3(5) 0_555 12_1 5_555 55_5 yes
C(6) C(7) Fe C(12) -121.3(4) 0_555 12_1 5_555 55_5 yes
C(6) C(7) Fe C(13) -163.3(4) 0_555 12_1 5_555 55_5 yes
C(6) C(7) Fe C(14) 163.7(6) 0_555 12_1 5_555 55_5 yes
C(6) C(7) C(8) C(9) 0.2(6) 0_555 12_1 5_555 55_5 yes
C(7) Fe C(5) C(9) 80.7(3) 0_555 12_1 5_555 55_5 yes
C(7) Fe C(8) C(9) -119.5(4) 0_555 12_1 5_555 55_5 yes
C(7) Fe C(9) C(8) 37.1(3) 0_555 12_1 5_555 55_5 yes
C(7) Fe C(10) C(11) -41(1) 0_555 12_1 5_555 55_5 yes
C(7) Fe C(10) C(14) -162.0(7) 0_555 12_1 5_555 55_5 yes
C(7) Fe C(11) C(10) 165.6(4) 0_555 12_1 5_555 55_5 yes
C(7) Fe C(11) C(12) -77.6(5) 0_555 12_1 5_555 55_5 yes
C(7) Fe C(12) C(11) 123.2(5) 0_555 12_1 5_555 55_5 yes
C(7) Fe C(12) C(13) -118.3(5) 0_555 12_1 5_555 55_5 yes
C(7) Fe C(13) C(12) 80.8(6) 0_555 12_1 5_555 55_5 yes
C(7) Fe C(13) C(14) -160.3(4) 0_555 12_1 5_555 55_5 yes
C(7) Fe C(14) C(10) 166.2(6) 0_555 12_1 5_555 55_5 yes
C(7) Fe C(14) C(13) 46.3(9) 0_555 12_1 5_555 55_5 yes
C(7) C(6) Fe C(8) -36.2(3) 0_555 12_1 5_555 55_5 yes
C(7) C(6) Fe C(9) -79.9(3) 0_555 12_1 5_555 55_5 yes
C(7) C(6) Fe C(10) 164.4(4) 0_555 12_1 5_555 55_5 yes
C(7) C(6) Fe C(11) 122.6(4) 0_555 12_1 5_555 55_5 yes
C(7) C(6) Fe C(12) 78.8(5) 0_555 12_1 5_555 55_5 yes
C(7) C(6) Fe C(13) 42.6(9) 0_555 12_1 5_555 55_5 yes
C(7) C(6) Fe C(14) -160.6(7) 0_555 12_1 5_555 55_5 yes
C(7) C(6) C(5) C(9) 0.8(5) 0_555 12_1 5_555 55_5 yes
C(7) C(8) Fe C(9) 119.5(4) 0_555 12_1 5_555 55_5 yes
C(7) C(8) Fe C(10) 170.4(6) 0_555 12_1 5_555 55_5 yes
C(7) C(8) Fe C(11) -52.3(9) 0_555 12_1 5_555 55_5 yes
C(7) C(8) Fe C(12) -81.5(4) 0_555 12_1 5_555 55_5 yes
C(7) C(8) Fe C(13) -121.9(4) 0_555 12_1 5_555 55_5 yes
C(7) C(8) Fe C(14) -161.9(4) 0_555 12_1 5_555 55_5 yes
C(8) Fe C(5) C(9) 37.7(3) 0_555 12_1 5_555 55_5 yes
C(8) Fe C(10) C(11) 158.9(6) 0_555 12_1 5_555 55_5 yes
C(8) Fe C(10) C(14) 38.8(8) 0_555 12_1 5_555 55_5 yes
C(8) Fe C(11) C(10) -155.6(7) 0_555 12_1 5_555 55_5 yes
C(8) Fe C(11) C(12) -38(1) 0_555 12_1 5_555 55_5 yes
C(8) Fe C(12) C(11) 165.4(4) 0_555 12_1 5_555 55_5 yes
C(8) Fe C(12) C(13) -76.1(6) 0_555 12_1 5_555 55_5 yes
C(8) Fe C(13) C(12) 121.1(5) 0_555 12_1 5_555 55_5 yes
C(8) Fe C(13) C(14) -120.1(5) 0_555 12_1 5_555 55_5 yes
C(8) Fe C(14) C(10) -163.3(4) 0_555 12_1 5_555 55_5 yes
C(8) Fe C(14) C(13) 76.7(5) 0_555 12_1 5_555 55_5 yes
C(8) C(7) Fe C(9) -37.8(3) 0_555 12_1 5_555 55_5 yes
C(8) C(7) Fe C(10) -167.5(7) 0_555 12_1 5_555 55_5 yes
C(8) C(7) Fe C(11) 160.5(4) 0_555 12_1 5_555 55_5 yes
C(8) C(7) Fe C(12) 117.5(4) 0_555 12_1 5_555 55_5 yes
C(8) C(7) Fe C(13) 75.5(4) 0_555 12_1 5_555 55_5 yes
C(8) C(7) Fe C(14) 42.4(8) 0_555 12_1 5_555 55_5 yes
C(8) C(9) Fe C(10) -158.9(4) 0_555 12_1 5_555 55_5 yes
C(8) C(9) Fe C(11) 172.3(7) 0_555 12_1 5_555 55_5 yes
C(8) C(9) Fe C(12) -50.0(7) 0_555 12_1 5_555 55_5 yes
C(8) C(9) Fe C(13) -78.7(4) 0_555 12_1 5_555 55_5 yes
C(8) C(9) Fe C(14) -119.2(4) 0_555 12_1 5_555 55_5 yes
C(9) Fe C(10) C(11) -164.3(5) 0_555 12_1 5_555 55_5 yes
C(9) Fe C(10) C(14) 75.7(5) 0_555 12_1 5_555 55_5 yes
C(9) Fe C(11) C(10) 39.3(10) 0_555 12_1 5_555 55_5 yes
C(9) Fe C(11) C(12) 156.2(6) 0_555 12_1 5_555 55_5 yes
C(9) Fe C(12) C(11) -158.5(5) 0_555 12_1 5_555 55_5 yes
C(9) Fe C(12) C(13) -40.0(9) 0_555 12_1 5_555 55_5 yes
C(9) Fe C(13) C(12) 162.8(5) 0_555 12_1 5_555 55_5 yes
C(9) Fe C(13) C(14) -78.3(5) 0_555 12_1 5_555 55_5 yes
C(9) Fe C(14) C(10) -121.5(4) 0_555 12_1 5_555 55_5 yes
C(9) Fe C(14) C(13) 118.5(5) 0_555 12_1 5_555 55_5 yes
C(9) C(5) Fe C(10) -117.9(4) 0_555 12_1 5_555 55_5 yes
C(9) C(5) Fe C(11) -159.7(4) 0_555 12_1 5_555 55_5 yes
C(9) C(5) Fe C(12) 166.6(7) 0_555 12_1 5_555 55_5 yes
C(9) C(5) Fe C(13) -43.3(8) 0_555 12_1 5_555 55_5 yes
C(9) C(5) Fe C(14) -76.8(4) 0_555 12_1 5_555 55_5 yes
C(9) C(8) Fe C(10) 50.9(7) 0_555 12_1 5_555 55_5 yes
C(9) C(8) Fe C(11) -171.8(7) 0_555 12_1 5_555 55_5 yes
C(9) C(8) Fe C(12) 159.0(4) 0_555 12_1 5_555 55_5 yes
C(9) C(8) Fe C(13) 118.6(4) 0_555 12_1 5_555 55_5 yes
C(9) C(8) Fe C(14) 78.6(4) 0_555 12_1 5_555 55_5 yes
C(10) Fe C(11) C(12) 116.9(7) 0_555 12_1 5_555 55_5 yes
C(10) Fe C(12) C(11) -38.3(5) 0_555 12_1 5_555 55_5 yes
C(10) Fe C(12) C(13) 80.1(6) 0_555 12_1 5_555 55_5 yes
C(10) Fe C(13) C(12) -82.2(5) 0_555 12_1 5_555 55_5 yes
C(10) Fe C(13) C(14) 36.7(5) 0_555 12_1 5_555 55_5 yes
C(10) Fe C(14) C(13) -120.0(7) 0_555 12_1 5_555 55_5 yes
C(10) C(11) Fe C(12) -116.9(7) 0_555 12_1 5_555 55_5 yes
C(10) C(11) Fe C(13) -79.4(5) 0_555 12_1 5_555 55_5 yes
C(10) C(11) Fe C(14) -36.5(5) 0_555 12_1 5_555 55_5 yes
C(10) C(11) C(12) C(13) -0.2(7) 0_555 12_1 5_555 55_5 yes
C(10) C(14) Fe C(11) 37.1(5) 0_555 12_1 5_555 55_5 yes
C(10) C(14) Fe C(12) 82.3(5) 0_555 12_1 5_555 55_5 yes
C(10) C(14) Fe C(13) 120.0(7) 0_555 12_1 5_555 55_5 yes
C(10) C(14) C(13) C(12) -0.5(8) 0_555 12_1 5_555 55_5 yes
C(11) Fe C(10) C(14) -120.0(7) 0_555 12_1 5_555 55_5 yes
C(11) Fe C(12) C(13) 118.5(7) 0_555 12_1 5_555 55_5 yes
C(11) Fe C(13) C(12) -38.8(5) 0_555 12_1 5_555 55_5 yes
C(11) Fe C(13) C(14) 80.1(5) 0_555 12_1 5_555 55_5 yes
C(11) Fe C(14) C(13) -82.8(5) 0_555 12_1 5_555 55_5 yes
C(11) C(10) Fe C(12) 39.6(5) 0_555 12_1 5_555 55_5 yes
C(11) C(10) Fe C(13) 83.1(6) 0_555 12_1 5_555 55_5 yes
C(11) C(10) Fe C(14) 120.0(7) 0_555 12_1 5_555 55_5 yes
C(11) C(10) C(14) C(13) 0.4(8) 0_555 12_1 5_555 55_5 yes
C(11) C(12) Fe C(13) -118.5(7) 0_555 12_1 5_555 55_5 yes
C(11) C(12) Fe C(14) -81.1(5) 0_555 12_1 5_555 55_5 yes
C(11) C(12) C(13) C(14) 0.4(8) 0_555 12_1 5_555 55_5 yes
C(12) Fe C(10) C(14) -80.4(5) 0_555 12_1 5_555 55_5 yes
C(12) Fe C(13) C(14) 118.9(7) 0_555 12_1 5_555 55_5 yes
C(12) Fe C(14) C(13) -37.7(5) 0_555 12_1 5_555 55_5 yes
C(12) C(11) Fe C(13) 37.5(5) 0_555 12_1 5_555 55_5 yes
C(12) C(11) Fe C(14) 80.3(5) 0_555 12_1 5_555 55_5 yes
C(12) C(11) C(10) C(14) -0.1(7) 0_555 12_1 5_555 55_5 yes
C(12) C(13) Fe C(14) -118.9(7) 0_555 12_1 5_555 55_5 yes
C(13) Fe C(10) C(14) -36.9(5) 0_555 12_1 5_555 55_5 yes
C(13) C(12) Fe C(14) 37.3(5) 0_555 12_1 5_555 55_5 yes
C(15) C(16) C(17) C(18) 174.1(5) 0_555 12_1 5_555 55_5 yes
C(16) C(17) C(18) C(19) 177.5(5) 0_555 12_1 5_555 55_5 yes
C(20) C(21) C(22) C(23) 175.8(5) 0_555 12_1 5_555 55_5 yes
C(21) C(22) C(23) C(24) 179.4(4) 0_555 12_1 5_555 55_5 yes
C(21) C(22) C(23) C(24) 179.4(4) 0_555 12_1 5_555 55_5 yes
